data_8105604
loop_
_publ_author_name
'Wang, Bei-Bei'
'Zang, Chuan-Yi'
'Zhang, Ling'
'Wu, Wei-Na'

_publ_section_title
;
 Crystal structure of 3-methyl-2-oxo-2H-chromen-7-yl propionate, C13H12O4
;
_journal_issue 2
_journal_name_full 'Zeitschrift f\"ur Kristallographie - New Crystal Structures'
_journal_page_first 243
_journal_page_last 244
_journal_paper_doi 10.1515/ncrs-2018-0281
_journal_volume 234
_journal_year 2019
_chemical_formula_sum 'C13 H12 O4'
_chemical_formula_weight 232.23
_space_group_crystal_system triclinic
_space_group_IT_number 2
_space_group_name_Hall '-P 1'
_space_group_name_H-M_alt 'P -1'
_atom_sites_solution_hydrogens geom
_audit_creation_method SHELXL-2017/1
_cell_angle_alpha 79.257(12)
_cell_angle_beta 76.820(12)
_cell_angle_gamma 74.687(11)
_cell_formula_units_Z 2
_cell_length_a 6.141(5)
_cell_length_b 8.108(6)
_cell_length_c 12.234(9)
_cell_measurement_reflns_used 1273
_cell_measurement_temperature 296(2)
_cell_measurement_theta_max 21.33
_cell_measurement_theta_min 2.18
_cell_volume 566.9(8)
_computing_cell_refinement 'Bruker SAINT'
_computing_data_collection 'Bruker APEX2'
_computing_data_reduction 'Bruker SAINT'
_computing_molecular_graphics 'Bruker SHELXTL'
_computing_publication_material 'Bruker SHELXTL'
_computing_structure_refinement 'SHELXL-2017/1 (Sheldrick, 2017)'
_computing_structure_solution 'SHELXS-97 (Sheldrick, 2008)'
_diffrn_ambient_temperature 296(2)
_diffrn_measured_fraction_theta_full 0.992
_diffrn_measured_fraction_theta_max 0.992
_diffrn_measurement_device_type 'Bruker APEX-II CCD'
_diffrn_measurement_method '\f and \w scans'
_diffrn_radiation_type MoK\a
_diffrn_radiation_wavelength 0.71073
_diffrn_reflns_av_R_equivalents 0.0106
_diffrn_reflns_av_unetI/netI 0.0190
_diffrn_reflns_Laue_measured_fraction_full 0.992
_diffrn_reflns_Laue_measured_fraction_max 0.992
_diffrn_reflns_limit_h_max 7
_diffrn_reflns_limit_h_min -7
_diffrn_reflns_limit_k_max 8
_diffrn_reflns_limit_k_min -9
_diffrn_reflns_limit_l_max 8
_diffrn_reflns_limit_l_min -14
_diffrn_reflns_number 2893
_diffrn_reflns_point_group_measured_fraction_full 0.992
_diffrn_reflns_point_group_measured_fraction_max 0.992
_diffrn_reflns_theta_full 24.997
_diffrn_reflns_theta_max 24.997
_diffrn_reflns_theta_min 1.725
_exptl_absorpt_coefficient_mu 0.101
_exptl_absorpt_correction_T_max 0.991
_exptl_absorpt_correction_T_min 0.981
_exptl_absorpt_correction_type multi-scan
_exptl_absorpt_process_details sadabs
_exptl_crystal_colour colorless
_exptl_crystal_density_diffrn 1.361
_exptl_crystal_description rod
_exptl_crystal_F_000 244
_exptl_crystal_size_max 0.200
_exptl_crystal_size_mid 0.120
_exptl_crystal_size_min 0.080
_refine_diff_density_max 0.364
_refine_diff_density_min -0.298
_refine_diff_density_rms 0.044
_refine_ls_extinction_coef .
_refine_ls_extinction_method none
_refine_ls_goodness_of_fit_ref 1.088
_refine_ls_hydrogen_treatment constr
_refine_ls_matrix_type full
_refine_ls_number_parameters 154
_refine_ls_number_reflns 1990
_refine_ls_number_restraints 0
_refine_ls_restrained_S_all 1.088
_refine_ls_R_factor_all 0.0627
_refine_ls_R_factor_gt 0.0515
_refine_ls_shift/su_max 0.000
_refine_ls_shift/su_mean 0.000
_refine_ls_structure_factor_coef Fsqd
_refine_ls_weighting_details 'w=1/[\s^2^(Fo^2^)+(0.0728P)^2^+0.1974P] where P=(Fo^2^+2Fc^2^)/3'
_refine_ls_weighting_scheme calc
_refine_ls_wR_factor_gt 0.1469
_refine_ls_wR_factor_ref 0.1575
_reflns_Friedel_coverage 0.000
_reflns_Friedel_fraction_full .
_reflns_Friedel_fraction_max .
_reflns_number_gt 1556
_reflns_number_total 1990
_reflns_threshold_expression 'I > 2\s(I)'
_cod_data_source_file suppl_ncrs-2018-0281_suppl.cif
_cod_data_source_block 1
_cod_original_cell_volume 566.8(7)
_cod_database_code 8105604
_shelx_shelxl_version_number 2017/1
_shelx_space_group_comment
; 
The symmetry employed for this shelxl refinement is uniquely defined 
by the following loop, which should always be used as a source of 
symmetry information in preference to the above space-group names. 
They are only intended as comments. 
;
_shelx_estimated_absorpt_t_min 0.980
_shelx_estimated_absorpt_t_max 0.992

loop_
_space_group_symop_operation_xyz
'x, y, z'
'-x, -y, -z'

loop_
_atom_site_label
_atom_site_type_symbol
_atom_site_fract_x
_atom_site_fract_y
_atom_site_fract_z
_atom_site_U_iso_or_equiv
_atom_site_adp_type
_atom_site_occupancy
_atom_site_site_symmetry_order
_atom_site_calc_flag
_atom_site_refinement_flags_posn
_atom_site_refinement_flags_adp
_atom_site_refinement_flags_occupancy
_atom_site_disorder_assembly
_atom_site_disorder_group
O1 O 0.2510(3) 0.0298(2) 0.85649(15) 0.0751(6) Uani 1 1 d . . . . .
O2 O 0.0494(3) -0.12022(19) 0.79958(13) 0.0610(5) Uani 1 1 d . . . . .
O3 O 0.4041(3) 0.3615(3) 0.29128(15) 0.0809(6) Uani 1 1 d . . . . .
O4 O 0.2805(2) 0.22045(19) 0.45430(12) 0.0540(4) Uani 1 1 d . . . . .
C1 C 0.4215(6) -0.2544(4) 1.0112(3) 0.0959(10) Uani 1 1 d . . . . .
H1A H 0.444679 -0.357035 1.065020 0.144 Uiso 1 1 calc R U . . .
H1B H 0.561221 -0.251871 0.956954 0.144 Uiso 1 1 calc R U . . .
H1C H 0.379030 -0.154790 1.050098 0.144 Uiso 1 1 calc R U . . .
C2 C 0.2340(5) -0.2536(3) 0.9515(2) 0.0722(7) Uani 1 1 d . . . . .
H2A H 0.276733 -0.356084 0.913999 0.087 Uiso 1 1 calc R U . . .
H2B H 0.094638 -0.259054 1.007094 0.087 Uiso 1 1 calc R U . . .
C3 C 0.1860(4) -0.0993(3) 0.86638(18) 0.0553(6) Uani 1 1 d . . . . .
C4 C -0.0021(4) 0.0090(3) 0.71067(17) 0.0496(5) Uani 1 1 d . . . . .
C5 C -0.2322(4) 0.0800(3) 0.70763(19) 0.0565(6) Uani 1 1 d . . . . .
H5A H -0.345748 0.047562 0.766009 0.068 Uiso 1 1 calc R U . . .
C6 C -0.2902(4) 0.1988(3) 0.6171(2) 0.0567(6) Uani 1 1 d . . . . .
H6A H -0.444486 0.246220 0.614149 0.068 Uiso 1 1 calc R U . . .
C7 C -0.1222(3) 0.2496(2) 0.52984(17) 0.0459(5) Uani 1 1 d . . . . .
C8 C 0.1062(3) 0.1751(2) 0.53752(16) 0.0442(5) Uani 1 1 d . . . . .
C9 C 0.1691(4) 0.0535(3) 0.62614(17) 0.0490(5) Uani 1 1 d . . . . .
H9A H 0.322999 0.003177 0.628561 0.059 Uiso 1 1 calc R U . . .
C10 C -0.1680(4) 0.3680(3) 0.43092(19) 0.0523(5) Uani 1 1 d . . . . .
H10A H -0.319884 0.416951 0.423622 0.063 Uiso 1 1 calc R U . . .
C11 C 0.0003(4) 0.4105(3) 0.34860(18) 0.0510(5) Uani 1 1 d . . . . .
C12 C 0.2373(4) 0.3343(3) 0.35891(18) 0.0543(5) Uani 1 1 d . . . . .
C13 C -0.0395(5) 0.5291(3) 0.2426(2) 0.0692(7) Uani 1 1 d . . . . .
H13A H 0.105616 0.540856 0.195891 0.104 Uiso 1 1 calc R U . . .
H13B H -0.121520 0.482765 0.202191 0.104 Uiso 1 1 calc R U . . .
H13C H -0.128268 0.640215 0.261331 0.104 Uiso 1 1 calc R U . . .

loop_
_atom_site_aniso_label
_atom_site_aniso_U_11
_atom_site_aniso_U_22
_atom_site_aniso_U_33
_atom_site_aniso_U_23
_atom_site_aniso_U_13
_atom_site_aniso_U_12
O1 0.0973(14) 0.0645(11) 0.0744(12) 0.0047(9) -0.0336(10) -0.0322(10)
O2 0.0784(11) 0.0529(9) 0.0559(9) 0.0031(7) -0.0186(8) -0.0247(8)
O3 0.0661(11) 0.1034(15) 0.0623(11) 0.0106(10) -0.0021(9) -0.0247(10)
O4 0.0463(8) 0.0600(9) 0.0497(8) -0.0008(7) -0.0063(7) -0.0089(7)
C1 0.125(3) 0.088(2) 0.0761(19) 0.0010(16) -0.0450(19) -0.0123(19)
C2 0.0906(19) 0.0627(15) 0.0571(14) 0.0034(12) -0.0148(13) -0.0142(13)
C3 0.0613(14) 0.0523(13) 0.0481(12) -0.0054(10) -0.0040(10) -0.0121(10)
C4 0.0618(13) 0.0424(11) 0.0478(11) -0.0060(9) -0.0120(10) -0.0162(9)
C5 0.0567(13) 0.0598(13) 0.0558(13) -0.0092(11) -0.0027(10) -0.0237(11)
C6 0.0452(12) 0.0604(13) 0.0653(14) -0.0099(11) -0.0100(10) -0.0128(10)
C7 0.0465(11) 0.0428(10) 0.0510(11) -0.0118(9) -0.0115(9) -0.0093(9)
C8 0.0456(11) 0.0428(10) 0.0448(11) -0.0112(8) -0.0060(9) -0.0098(8)
C9 0.0484(12) 0.0466(11) 0.0516(12) -0.0076(9) -0.0119(10) -0.0073(9)
C10 0.0511(12) 0.0465(11) 0.0618(13) -0.0082(10) -0.0195(11) -0.0072(9)
C11 0.0631(14) 0.0414(11) 0.0516(12) -0.0086(9) -0.0171(10) -0.0107(9)
C12 0.0592(14) 0.0548(12) 0.0484(12) -0.0057(10) -0.0082(10) -0.0150(10)
C13 0.0910(19) 0.0573(14) 0.0596(14) 0.0014(11) -0.0239(13) -0.0156(13)

loop_
_atom_type_symbol
_atom_type_description
_atom_type_scat_dispersion_real
_atom_type_scat_dispersion_imag
_atom_type_scat_source
C C 0.0033 0.0016 'International Tables Vol C Tables 4.2.6.8 and 6.1.1.4'
H H 0.0000 0.0000 'International Tables Vol C Tables 4.2.6.8 and 6.1.1.4'
O O 0.0106 0.0060 'International Tables Vol C Tables 4.2.6.8 and 6.1.1.4'

loop_
_geom_angle_atom_site_label_1
_geom_angle_atom_site_label_2
_geom_angle_atom_site_label_3
_geom_angle
_geom_angle_site_symmetry_1
_geom_angle_site_symmetry_3
C3 O2 C4 118.47(17) . .
C8 O4 C12 121.92(17) . .
C2 C1 H1A 109.5 . .
C2 C1 H1B 109.5 . .
H1A C1 H1B 109.5 . .
C2 C1 H1C 109.5 . .
H1A C1 H1C 109.5 . .
H1B C1 H1C 109.5 . .
C3 C2 C1 113.3(2) . .
C3 C2 H2A 108.9 . .
C1 C2 H2A 108.9 . .
C3 C2 H2B 108.9 . .
C1 C2 H2B 108.9 . .
H2A C2 H2B 107.7 . .
O1 C3 O2 122.6(2) . .
O1 C3 C2 126.5(2) . .
O2 C3 C2 110.9(2) . .
C9 C4 C5 122.0(2) . .
C9 C4 O2 120.6(2) . .
C5 C4 O2 117.19(19) . .
C6 C5 C4 119.0(2) . .
C6 C5 H5A 120.5 . .
C4 C5 H5A 120.5 . .
C5 C6 C7 121.1(2) . .
C5 C6 H6A 119.4 . .
C7 C6 H6A 119.4 . .
C6 C7 C8 117.5(2) . .
C6 C7 C10 124.6(2) . .
C8 C7 C10 117.82(19) . .
C9 C8 O4 117.02(18) . .
C9 C8 C7 122.57(19) . .
O4 C8 C7 120.41(18) . .
C4 C9 C8 117.8(2) . .
C4 C9 H9A 121.1 . .
C8 C9 H9A 121.1 . .
C11 C10 C7 122.1(2) . .
C11 C10 H10A 118.9 . .
C7 C10 H10A 118.9 . .
C10 C11 C12 119.4(2) . .
C10 C11 C13 123.9(2) . .
C12 C11 C13 116.7(2) . .
O3 C12 O4 115.7(2) . .
O3 C12 C11 126.0(2) . .
O4 C12 C11 118.29(19) . .
C11 C13 H13A 109.5 . .
C11 C13 H13B 109.5 . .
H13A C13 H13B 109.5 . .
C11 C13 H13C 109.5 . .
H13A C13 H13C 109.5 . .
H13B C13 H13C 109.5 . .

loop_
_geom_bond_atom_site_label_1
_geom_bond_atom_site_label_2
_geom_bond_distance
_geom_bond_site_symmetry_2
O1 C3 1.192(3) .
O2 C3 1.356(3) .
O2 C4 1.392(3) .
O3 C12 1.203(3) .
O4 C8 1.374(2) .
O4 C12 1.377(3) .
C1 C2 1.496(4) .
C1 H1A 0.9600 .
C1 H1B 0.9600 .
C1 H1C 0.9600 .
C2 C3 1.482(3) .
C2 H2A 0.9700 .
C2 H2B 0.9700 .
C4 C9 1.368(3) .
C4 C5 1.384(3) .
C5 C6 1.372(3) .
C5 H5A 0.9300 .
C6 C7 1.390(3) .
C6 H6A 0.9300 .
C7 C8 1.390(3) .
C7 C10 1.430(3) .
C8 C9 1.374(3) .
C9 H9A 0.9300 .
C10 C11 1.336(3) .
C10 H10A 0.9300 .
C11 C12 1.447(3) .
C11 C13 1.491(3) .
C13 H13A 0.9600 .
C13 H13B 0.9600 .
C13 H13C 0.9600 .

loop_
_geom_torsion_atom_site_label_1
_geom_torsion_atom_site_label_2
_geom_torsion_atom_site_label_3
_geom_torsion_atom_site_label_4
_geom_torsion
_geom_torsion_site_symmetry_1
_geom_torsion_site_symmetry_2
_geom_torsion_site_symmetry_3
_geom_torsion_site_symmetry_4
C4 O2 C3 O1 5.0(3) . . . .
C4 O2 C3 C2 -176.41(19) . . . .
C1 C2 C3 O1 -13.6(4) . . . .
C1 C2 C3 O2 167.9(2) . . . .
C3 O2 C4 C9 60.3(3) . . . .
C3 O2 C4 C5 -124.4(2) . . . .
C9 C4 C5 C6 -0.1(3) . . . .
O2 C4 C5 C6 -175.41(18) . . . .
C4 C5 C6 C7 -0.6(3) . . . .
C5 C6 C7 C8 0.2(3) . . . .
C5 C6 C7 C10 177.74(19) . . . .
C12 O4 C8 C9 176.66(18) . . . .
C12 O4 C8 C7 -2.8(3) . . . .
C6 C7 C8 C9 0.9(3) . . . .
C10 C7 C8 C9 -176.73(17) . . . .
C6 C7 C8 O4 -179.66(17) . . . .
C10 C7 C8 O4 2.7(3) . . . .
C5 C4 C9 C8 1.3(3) . . . .
O2 C4 C9 C8 176.37(17) . . . .
O4 C8 C9 C4 178.91(17) . . . .
C7 C8 C9 C4 -1.7(3) . . . .
C6 C7 C10 C11 -178.96(19) . . . .
C8 C7 C10 C11 -1.5(3) . . . .
C7 C10 C11 C12 0.3(3) . . . .
C7 C10 C11 C13 178.13(19) . . . .
C8 O4 C12 O3 -178.77(19) . . . .
C8 O4 C12 C11 1.5(3) . . . .
C10 C11 C12 O3 -180.0(2) . . . .
C13 C11 C12 O3 2.0(3) . . . .
C10 C11 C12 O4 -0.3(3) . . . .
C13 C11 C12 O4 -178.26(18) . . . .
